data_7223543
loop_
_publ_author_name
'Xiao, Yu'
'Wang, Shuai-Hua'
'Zheng, Fa-Kun'
'Wu, Mei-Feng'
'Xu, Ju'
'Liu, Zhi-Fa'
'Chen, Jun'
'Li, Rong'
'Guo, Guo-Cong'

_publ_section_title
;
 Excitation wavelength-induced color-tunable and white-light emissions in
 lanthanide(iii) coordination polymers constructed using an
 environment-dependent luminescent tetrazolate--dicarboxylate ligand
;
_journal_issue 5
_journal_name_full CrystEngComm
_journal_page_first 721
_journal_paper_doi 10.1039/C5CE02140E
_journal_volume 18
_journal_year 2016
_chemical_formula_moiety 'C15 H13 N4 O8 Eu0.12 Gd0.88, 5.5(H2 O)'
_chemical_formula_sum 'C15 H24 Eu0.12 Gd0.88 N4 O13.5'
_chemical_formula_weight 633.00
_chemical_melting_point ?
_chemical_name_common 'C15 H24 N4 O13.50 Eu0.12 Gd0.88'
_chemical_name_systematic
; 
 ? 
;
_space_group_IT_number 2
_symmetry_cell_setting triclinic
_symmetry_space_group_name_Hall '-P 1'
_symmetry_space_group_name_H-M 'P -1'
_atom_sites_solution_hydrogens geom
_atom_sites_solution_primary direct
_atom_sites_solution_secondary difmap
_audit_creation_method SHELXL-97
_audit_update_record
;
2015-11-29 deposited with the CCDC.
2015-12-17 downloaded from the CCDC.
;
_cell_angle_alpha 95.423(5)
_cell_angle_beta 91.643(4)
_cell_angle_gamma 107.538(5)
_cell_formula_units_Z 2
_cell_length_a 9.117(2)
_cell_length_b 9.474(2)
_cell_length_c 13.956(3)
_cell_measurement_reflns_used 3985
_cell_measurement_temperature 293(2)
_cell_measurement_theta_max 27.4
_cell_measurement_theta_min 3.0
_cell_volume 1142.2(4)
_computing_cell_refinement 'CrystalClear-SM Expert 2.1 b45 (Rigaku, 2015)'
_computing_data_collection 'CrystalClear-SM Expert 2.1 b45 (Rigaku, 2015)'
_computing_data_reduction 'CrystalClear-SM Expert 2.1 b45 (Rigaku, 2015)'
_computing_publication_material 'SHELXL-97 (Sheldrick, 1997)'
_computing_structure_refinement 'SHELXL-97 (Sheldrick, 1997)'
_computing_structure_solution 'SHELXS-97 (Sheldrick, 1990)'
_diffrn_ambient_temperature 293(2)
_diffrn_detector_area_resol_mean 5.8140
_diffrn_measured_fraction_theta_full 0.995
_diffrn_measured_fraction_theta_max 0.995
_diffrn_measurement_device_type 'Rigaku Pilatus 200K'
_diffrn_measurement_method CCD_Profile_fitting
_diffrn_radiation_monochromator graphite
_diffrn_radiation_source 'fine-focus sealed tube'
_diffrn_radiation_type MoK\a
_diffrn_radiation_wavelength 0.71073
_diffrn_reflns_av_R_equivalents 0.0156
_diffrn_reflns_av_sigmaI/netI 0.0132
_diffrn_reflns_limit_h_max 10
_diffrn_reflns_limit_h_min -11
_diffrn_reflns_limit_k_max 10
_diffrn_reflns_limit_k_min -11
_diffrn_reflns_limit_l_max 16
_diffrn_reflns_limit_l_min -16
_diffrn_reflns_number 16675
_diffrn_reflns_theta_full 25.49
_diffrn_reflns_theta_max 25.49
_diffrn_reflns_theta_min 3.04
_exptl_absorpt_coefficient_mu 2.959
_exptl_absorpt_correction_T_max 1.000
_exptl_absorpt_correction_T_min 0.836
_exptl_absorpt_correction_type multi-scan
_exptl_absorpt_process_details 'Sphere (Rigaku CrystalClear)'
_exptl_crystal_colour Colorless
_exptl_crystal_density_diffrn 1.841
_exptl_crystal_density_meas ?
_exptl_crystal_density_method 'not measured'
_exptl_crystal_description Platelet
_exptl_crystal_F_000 628
_exptl_crystal_size_max 0.20
_exptl_crystal_size_mid 0.20
_exptl_crystal_size_min 0.20
_refine_diff_density_max 0.912
_refine_diff_density_min -0.673
_refine_diff_density_rms 0.104
_refine_ls_extinction_method none
_refine_ls_goodness_of_fit_ref 1.044
_refine_ls_hydrogen_treatment mixed
_refine_ls_matrix_type full
_refine_ls_number_parameters 327
_refine_ls_number_reflns 4246
_refine_ls_number_restraints 9
_refine_ls_restrained_S_all 1.044
_refine_ls_R_factor_all 0.0239
_refine_ls_R_factor_gt 0.0216
_refine_ls_shift/su_max 0.001
_refine_ls_shift/su_mean 0.000
_refine_ls_structure_factor_coef Fsqd
_refine_ls_weighting_details 'calc w=1/[\s^2^(Fo^2^)+(0.0425P)^2^+1.9131P] where P=(Fo^2^+2Fc^2^)/3'
_refine_ls_weighting_scheme calc
_refine_ls_wR_factor_gt 0.0619
_refine_ls_wR_factor_ref 0.0633
_reflns_number_gt 3991
_reflns_number_total 4246
_reflns_threshold_expression >2sigma(I)
_cod_data_source_file c5ce02140e2.cif
_cod_data_source_block a
_cod_depositor_comments
;
The following automatic conversions were performed:

'_chemical_melting_point' value 'not measured' was changed to '?' -
the value is undefined or not given.

'_exptl_absorpt_correction_type' value 'Multi-scan' changed to
'multi-scan' according to
/usr/data/users/saulius/crontab/automatic-downloads/rss-feeds/RSC/lib/dictionaries/cif_core.dic
dictionary named 'cif_core.dic' version 2.4.2 from 2011-04-26.

'_exptl_crystal_density_meas' value 'not measured' was changed to '?'
- the value is perceived as not measured.

Automatic conversion script
Id: cif_fix_values 4268 2015-11-12 08:31:59Z antanas 

 Adding full bibliography for 7223540--7223543.cif.
;
_cod_original_formula_sum 'C15 H24 Eu0.12 Gd0.88 N4 O13.50'
_cod_database_code 7223543

loop_
_symmetry_equiv_pos_as_xyz
'x, y, z'
'-x, -y, -z'

loop_
_atom_site_label
_atom_site_type_symbol
_atom_site_fract_x
_atom_site_fract_y
_atom_site_fract_z
_atom_site_U_iso_or_equiv
_atom_site_adp_type
_atom_site_occupancy
_atom_site_symmetry_multiplicity
_atom_site_calc_flag
_atom_site_refinement_flags
Gd1 Gd 0.200182(16) 0.441244(15) 0.000952(11) 0.01502(7) Uani 0.88 1 d P
Eu1 Eu 0.200182(16) 0.441244(15) 0.000952(11) 0.01502(7) Uani 0.12 1 d P
O1 O -0.0931(2) 0.3659(2) -0.04983(16) 0.0161(4) Uani 1 1 d .
O3 O -0.3688(2) -0.3012(2) 0.02208(16) 0.0161(4) Uani 1 1 d .
O2 O 0.0204(2) 0.1917(2) -0.05179(17) 0.0177(5) Uani 1 1 d .
O5 O -0.6135(3) 0.0580(3) -0.23433(16) 0.0219(5) Uani 1 1 d .
O1W O 0.3873(3) 0.5327(3) 0.13597(16) 0.0198(5) Uani 1 1 d D
H1WA H 0.474(2) 0.582(4) 0.120(3) 0.030 Uiso 1 1 d D
H1WB H 0.405(4) 0.486(4) 0.181(2) 0.030 Uiso 1 1 d D
O4 O -0.6071(2) -0.3565(2) -0.04459(16) 0.0164(4) Uani 1 1 d .
O2W O 0.1829(3) 0.4316(3) -0.16802(17) 0.0297(6) Uani 1 1 d D
H2WA H 0.245(4) 0.484(4) -0.204(2) 0.045 Uiso 1 1 d D
H2WB H 0.110(3) 0.378(4) -0.206(2) 0.045 Uiso 1 1 d D
O3W O 0.0875(3) 0.3377(3) 0.13861(18) 0.0328(6) Uani 1 1 d D
H3WA H 0.110(6) 0.383(4) 0.1947(14) 0.049 Uiso 1 1 d D
H3WB H 0.032(5) 0.252(2) 0.146(3) 0.049 Uiso 1 1 d D
O7W O -0.0648(4) 0.0474(3) 0.1748(2) 0.0409(7) Uani 1 1 d .
O8W O 0.1511(5) 0.4755(5) 0.3197(3) 0.0699(11) Uani 1 1 d .
O6W O -0.0531(5) 0.2693(5) -0.2907(3) 0.0723(12) Uani 1 1 d .
O9W O -0.0627(6) 0.3668(8) -0.5610(5) 0.118(2) Uani 1 1 d .
O5W O 0.1246(7) 0.0717(8) 0.3466(5) 0.137(3) Uani 1 1 d .
O4W O -1.0475(12) 0.1073(12) -0.4825(9) 0.100(3) Uani 0.50 1 d P
N1 N -0.3580(4) 0.3528(4) -0.6243(2) 0.0331(7) Uani 1 1 d .
N2 N -0.3850(4) 0.4061(4) -0.7071(2) 0.0325(7) Uani 1 1 d .
N4 N -0.6006(4) 0.3493(4) -0.6362(2) 0.0377(8) Uani 1 1 d .
N3 N -0.5288(4) 0.4035(4) -0.7140(2) 0.0363(8) Uani 1 1 d .
C11 C -0.4712(3) -0.2733(3) -0.0300(2) 0.0120(6) Uani 1 1 d .
C13 C -0.2506(3) 0.1124(3) -0.0917(2) 0.0115(6) Uani 1 1 d .
C15 C -0.3589(4) 0.1424(3) -0.1523(2) 0.0149(6) Uani 1 1 d .
H15A H -0.3376 0.2341 -0.1766 0.018 Uiso 1 1 calc R
C8 C -0.4995(3) 0.0331(3) -0.1761(2) 0.0136(6) Uani 1 1 d .
C5 C -0.5730(4) 0.1260(4) -0.3189(2) 0.0188(7) Uani 1 1 d .
C9 C -0.5359(3) -0.1011(3) -0.1374(2) 0.0137(6) Uani 1 1 d .
H9A H -0.6317 -0.1719 -0.1523 0.016 Uiso 1 1 calc R
C10 C -0.4278(3) -0.1297(3) -0.0757(2) 0.0109(6) Uani 1 1 d .
C14 C -0.1000(3) 0.2285(3) -0.0634(2) 0.0124(6) Uani 1 1 d .
C12 C -0.2833(3) -0.0254(3) -0.0546(2) 0.0129(6) Uani 1 1 d .
H12A H -0.2093 -0.0469 -0.0164 0.015 Uiso 1 1 calc R
C7 C -0.4217(4) 0.1801(4) -0.4548(3) 0.0287(8) Uani 1 1 d .
H7A H -0.3372 0.1744 -0.4889 0.034 Uiso 1 1 calc R
C4 C -0.6716(4) 0.1994(4) -0.3523(3) 0.0295(8) Uani 1 1 d .
H4A H -0.7549 0.2065 -0.3173 0.035 Uiso 1 1 calc R
C6 C -0.4487(4) 0.1153(4) -0.3695(3) 0.0271(8) Uani 1 1 d .
H6A H -0.3837 0.0652 -0.3467 0.032 Uiso 1 1 calc R
C1 C -0.4919(4) 0.3180(4) -0.5825(2) 0.0264(8) Uani 1 1 d .
C3 C -0.6444(5) 0.2619(5) -0.4382(3) 0.0314(8) Uani 1 1 d .
H3A H -0.7109 0.3100 -0.4615 0.038 Uiso 1 1 calc R
C2 C -0.5192(4) 0.2536(4) -0.4901(2) 0.0251(7) Uani 1 1 d .

loop_
_atom_site_aniso_label
_atom_site_aniso_U_11
_atom_site_aniso_U_22
_atom_site_aniso_U_33
_atom_site_aniso_U_23
_atom_site_aniso_U_13
_atom_site_aniso_U_12
Gd1 0.01013(9) 0.01140(9) 0.02231(10) 0.00480(6) 0.00032(6) 0.00066(6)
Eu1 0.01013(9) 0.01140(9) 0.02231(10) 0.00480(6) 0.00032(6) 0.00066(6)
O1 0.0109(10) 0.0063(10) 0.0288(12) 0.0013(8) 0.0001(9) -0.0005(8)
O3 0.0110(11) 0.0113(10) 0.0263(11) 0.0063(9) -0.0020(9) 0.0028(8)
O2 0.0089(10) 0.0093(10) 0.0330(12) 0.0027(9) -0.0012(9) 0.0001(8)
O5 0.0122(11) 0.0303(13) 0.0232(12) 0.0169(10) -0.0030(9) 0.0027(10)
O1W 0.0169(11) 0.0212(12) 0.0205(11) 0.0072(9) -0.0031(9) 0.0034(9)
O4 0.0088(10) 0.0111(10) 0.0257(11) 0.0091(9) -0.0004(8) -0.0041(8)
O2W 0.0225(13) 0.0348(15) 0.0206(12) 0.0058(11) 0.0007(10) -0.0089(11)
O3W 0.0382(16) 0.0256(14) 0.0252(13) 0.0079(11) 0.0065(11) -0.0063(12)
O7W 0.0397(17) 0.0331(16) 0.0468(17) 0.0028(13) 0.0068(13) 0.0067(13)
O8W 0.051(2) 0.105(3) 0.051(2) -0.013(2) -0.0053(17) 0.027(2)
O6W 0.050(2) 0.078(3) 0.067(3) -0.001(2) -0.0167(19) -0.007(2)
O9W 0.058(3) 0.187(6) 0.125(5) 0.068(4) 0.016(3) 0.043(4)
O5W 0.102(4) 0.156(6) 0.107(4) 0.048(4) -0.039(4) -0.034(4)
O4W 0.084(7) 0.080(7) 0.136(10) 0.020(6) -0.009(6) 0.025(6)
N1 0.0323(18) 0.0430(19) 0.0249(16) 0.0139(14) 0.0026(13) 0.0096(15)
N2 0.0344(19) 0.0387(19) 0.0225(15) 0.0137(14) 0.0024(13) 0.0051(15)
N4 0.0281(18) 0.059(2) 0.0287(17) 0.0235(16) 0.0033(14) 0.0124(17)
N3 0.039(2) 0.045(2) 0.0260(16) 0.0198(15) 0.0006(14) 0.0096(16)
C11 0.0131(15) 0.0073(13) 0.0149(14) 0.0027(11) 0.0015(11) 0.0016(11)
C13 0.0077(14) 0.0069(13) 0.0168(14) 0.0013(11) 0.0007(11) -0.0026(11)
C15 0.0160(15) 0.0108(14) 0.0170(14) 0.0066(11) 0.0020(12) 0.0010(12)
C8 0.0105(14) 0.0175(15) 0.0132(14) 0.0059(11) -0.0012(11) 0.0038(12)
C5 0.0188(16) 0.0179(16) 0.0174(15) 0.0081(12) -0.0043(12) 0.0010(13)
C9 0.0091(14) 0.0120(14) 0.0173(14) 0.0026(11) -0.0006(11) -0.0013(11)
C10 0.0074(14) 0.0072(13) 0.0158(14) 0.0030(11) 0.0021(11) -0.0019(11)
C14 0.0107(14) 0.0104(14) 0.0145(14) 0.0036(11) 0.0018(11) -0.0001(11)
C12 0.0089(14) 0.0117(14) 0.0173(14) 0.0031(11) -0.0007(11) 0.0017(11)
C7 0.0241(19) 0.041(2) 0.0240(17) 0.0101(16) 0.0033(14) 0.0120(16)
C4 0.0259(19) 0.041(2) 0.0282(19) 0.0161(16) 0.0052(15) 0.0165(17)
C6 0.0237(18) 0.037(2) 0.0256(18) 0.0105(15) -0.0012(14) 0.0144(16)
C1 0.0264(19) 0.0303(19) 0.0204(17) 0.0091(14) -0.0016(14) 0.0037(15)
C3 0.031(2) 0.041(2) 0.0299(19) 0.0171(17) 0.0026(16) 0.0180(18)
C2 0.0255(18) 0.0274(18) 0.0207(16) 0.0090(14) -0.0017(14) 0.0039(15)

loop_
_atom_type_symbol
_atom_type_description
_atom_type_scat_dispersion_real
_atom_type_scat_dispersion_imag
_atom_type_scat_source
C C 0.0033 0.0016 'International Tables Vol C Tables 4.2.6.8 and 6.1.1.4'
H H 0.0000 0.0000 'International Tables Vol C Tables 4.2.6.8 and 6.1.1.4'
N N 0.0061 0.0033 'International Tables Vol C Tables 4.2.6.8 and 6.1.1.4'
O O 0.0106 0.0060 'International Tables Vol C Tables 4.2.6.8 and 6.1.1.4'
Eu Eu -0.1578 3.6682 'International Tables Vol C Tables 4.2.6.8 and 6.1.1.4'
Gd Gd -0.1653 3.9035 'International Tables Vol C Tables 4.2.6.8 and 6.1.1.4'

loop_
_geom_angle_atom_site_label_1
_geom_angle_atom_site_label_2
_geom_angle_atom_site_label_3
_geom_angle
_geom_angle_site_symmetry_1
_geom_angle_site_symmetry_3
O3 Gd1 O4 87.86(8) 2 1_665
O3 Gd1 O2W 85.58(9) 2 .
O4 Gd1 O2W 71.65(8) 1_665 .
O3 Gd1 O3W 97.70(9) 2 .
O4 Gd1 O3W 141.71(9) 1_665 .
O2W Gd1 O3W 146.32(9) . .
O3 Gd1 O1 163.08(8) 2 2_565
O4 Gd1 O1 80.83(8) 1_665 2_565
O2W Gd1 O1 102.55(9) . 2_565
O3W Gd1 O1 83.82(9) . 2_565
O3 Gd1 O1W 76.14(8) 2 .
O4 Gd1 O1W 72.80(8) 1_665 .
O2W Gd1 O1W 140.37(8) . .
O3W Gd1 O1W 71.92(9) . .
O1 Gd1 O1W 88.44(8) 2_565 .
O3 Gd1 O2 78.46(7) 2 .
O4 Gd1 O2 145.66(8) 1_665 .
O2W Gd1 O2 75.97(8) . .
O3W Gd1 O2 71.96(9) . .
O1 Gd1 O2 117.72(7) 2_565 .
O1W Gd1 O2 131.97(8) . .
O3 Gd1 O1 128.53(7) 2 .
O4 Gd1 O1 126.57(7) 1_665 .
O2W Gd1 O1 73.90(8) . .
O3W Gd1 O1 78.14(9) . .
O1 Gd1 O1 68.34(8) 2_565 .
O1W Gd1 O1 143.86(8) . .
O2 Gd1 O1 51.16(7) . .
O3 Gd1 C14 103.31(8) 2 .
O4 Gd1 C14 142.65(8) 1_665 .
O2W Gd1 C14 73.81(8) . .
O3W Gd1 C14 72.82(9) . .
O1 Gd1 C14 93.27(8) 2_565 .
O1W Gd1 C14 144.29(8) . .
O2 Gd1 C14 25.22(8) . .
O1 Gd1 C14 25.95(7) . .
O3 Gd1 Eu1 160.84(5) 2 2_565
O4 Gd1 Eu1 106.57(6) 1_665 2_565
O2W Gd1 Eu1 87.11(7) . 2_565
O3W Gd1 Eu1 78.93(8) . 2_565
O1 Gd1 Eu1 36.00(5) 2_565 2_565
O1W Gd1 Eu1 119.68(6) . 2_565
O2 Gd1 Eu1 82.59(5) . 2_565
O1 Gd1 Eu1 32.33(5) . 2_565
C14 Gd1 Eu1 57.59(6) . 2_565
C14 O1 Eu1 151.98(19) . 2_565
C14 O1 Gd1 151.98(19) . 2_565
Eu1 O1 Gd1 0.000(9) 2_565 2_565
C14 O1 Gd1 90.93(17) . .
Eu1 O1 Gd1 111.66(8) 2_565 .
Gd1 O1 Gd1 111.66(8) 2_565 .
C11 O3 Eu1 135.50(19) . 2
C11 O3 Gd1 135.50(19) . 2
Eu1 O3 Gd1 0.000(8) 2 2
C14 O2 Gd1 98.18(17) . .
C8 O5 C5 119.2(2) . .
C11 O4 Eu1 147.16(19) . 1_445
C11 O4 Gd1 147.16(19) . 1_445
Eu1 O4 Gd1 0.000(8) 1_445 1_445
C1 N1 N2 105.5(3) . .
N3 N2 N1 109.1(3) . .
C1 N4 N3 104.8(3) . .
N2 N3 N4 109.8(3) . .
O4 C11 O3 124.2(3) . .
O4 C11 C10 117.6(3) . .
O3 C11 C10 118.2(3) . .
C15 C13 C12 120.4(3) . .
C15 C13 C14 120.2(3) . .
C12 C13 C14 119.4(3) . .
C8 C15 C13 119.0(3) . .
C9 C8 O5 117.0(3) . .
C9 C8 C15 121.3(3) . .
O5 C8 C15 121.6(3) . .
C6 C5 C4 121.1(3) . .
C6 C5 O5 123.1(3) . .
C4 C5 O5 115.7(3) . .
C8 C9 C10 119.4(3) . .
C12 C10 C9 120.5(3) . .
C12 C10 C11 120.5(3) . .
C9 C10 C11 119.0(3) . .
O2 C14 O1 119.7(3) . .
O2 C14 C13 120.2(3) . .
O1 C14 C13 120.1(3) . .
O2 C14 Gd1 56.61(15) . .
O1 C14 Gd1 63.12(15) . .
C13 C14 Gd1 175.9(2) . .
C10 C12 C13 119.3(3) . .
C6 C7 C2 120.9(3) . .
C3 C4 C5 119.1(3) . .
C5 C6 C7 119.1(3) . .
N1 C1 N4 110.8(3) . .
N1 C1 C2 125.2(3) . .
N4 C1 C2 124.0(3) . .
C4 C3 C2 120.8(3) . .
C3 C2 C7 118.9(3) . .
C3 C2 C1 120.8(3) . .
C7 C2 C1 120.3(3) . .

loop_
_geom_bond_atom_site_label_1
_geom_bond_atom_site_label_2
_geom_bond_distance
_geom_bond_site_symmetry_2
Gd1 O3 2.324(2) 2
Gd1 O4 2.330(2) 1_665
Gd1 O2W 2.350(2) .
Gd1 O3W 2.360(2) .
Gd1 O1 2.374(2) 2_565
Gd1 O1W 2.414(2) .
Gd1 O2 2.467(2) .
Gd1 O1 2.609(2) .
Gd1 C14 2.925(3) .
Gd1 Eu1 4.1246(8) 2_565
O1 C14 1.280(4) .
O1 Eu1 2.374(2) 2_565
O1 Gd1 2.374(2) 2_565
O3 C11 1.271(4) .
O3 Eu1 2.324(2) 2
O3 Gd1 2.324(2) 2
O2 C14 1.259(4) .
O5 C8 1.390(4) .
O5 C5 1.403(4) .
O4 C11 1.250(4) .
O4 Eu1 2.330(2) 1_445
O4 Gd1 2.330(2) 1_445
N1 C1 1.331(5) .
N1 N2 1.349(4) .
N2 N3 1.304(5) .
N4 C1 1.344(5) .
N4 N3 1.348(4) .
C11 C10 1.506(4) .
C13 C15 1.392(4) .
C13 C12 1.400(4) .
C13 C14 1.493(4) .
C15 C8 1.391(4) .
C8 C9 1.380(4) .
C5 C6 1.377(5) .
C5 C4 1.386(5) .
C9 C10 1.394(4) .
C10 C12 1.391(4) .
C7 C6 1.386(5) .
C7 C2 1.389(5) .
C4 C3 1.384(5) .
C1 C2 1.473(5) .
C3 C2 1.387(5) .
